data_7034471
loop_
_publ_author_name
'Haiges, Ralf'
'Christe, Karl O.'

_publ_section_title
;
 5-(Fluorodinitromethyl)-2H-tetrazole and its tetrazolates - Preparation
 and Characterization of New High Energy Compounds.
;
_journal_issue 22
_journal_name_full 'Dalton transactions (Cambridge, England : 2003)'
_journal_page_first 10166
_journal_page_last 10176
_journal_paper_doi 10.1039/c5dt00291e
_journal_volume 44
_journal_year 2015
_chemical_formula_moiety 'C H N2 O4, H5 N2'
_chemical_formula_sum 'C H6 N4 O4'
_chemical_formula_weight 138.10
_chemical_name_common '[N2H5][(NO2)2CN]'
_chemical_name_systematic 'hydrazinium dinitrocyanomethide'
_space_group_crystal_system monoclinic
_space_group_IT_number 14
_space_group_name_Hall '-P 2yn'
_space_group_name_H-M_alt 'P 1 21/n 1'
_symmetry_space_group_name_Hall '-P 2yn'
_symmetry_space_group_name_H-M 'P 1 21/n 1'
_atom_sites_solution_hydrogens difmap
_audit_update_record
;
2015-01-21 deposited with the CCDC.
2015-03-18 downloaded from the CCDC.
;
_cell_angle_alpha 90
_cell_angle_beta 98.230(2)
_cell_angle_gamma 90
_cell_formula_units_Z 4
_cell_length_a 3.6434(4)
_cell_length_b 13.7827(13)
_cell_length_c 10.6457(10)
_cell_measurement_reflns_used 12436
_cell_measurement_temperature 100.(2)
_cell_measurement_theta_max 30.61
_cell_measurement_theta_min 2.43
_cell_volume 529.08(9)
_computing_cell_refinement 'APEX2 v2014.9-0 (Bruker AXS)'
_computing_data_collection 'Bruker Instrument Service v2012.12.0.3'
_computing_data_reduction 'SAINT V8.34A (Bruker AXS, 2013)'
_computing_publication_material 'SHELXTL XL 2014/6 (Bruker AXS)'
_computing_structure_refinement 'SHELXTL XL 2014/6 (Bruker AXS)'
_computing_structure_solution 'SHELXTL XT 2014/4 (Bruker AXS)'
_diffrn_ambient_temperature 100.(2)
_diffrn_measured_fraction_theta_full 0.988
_diffrn_measured_fraction_theta_max 0.988
_diffrn_measurement_device_type 'Bruker APEX II CCD'
_diffrn_measurement_method 'omega- and phi-scans'
_diffrn_radiation_monochromator 'TRIUMPH curved-crystal'
_diffrn_radiation_type 'MoK\a '
_diffrn_radiation_wavelength 0.71073
_diffrn_reflns_av_R_equivalents 0.0231
_diffrn_reflns_av_unetI/netI 0.0120
_diffrn_reflns_limit_h_max 5
_diffrn_reflns_limit_h_min -5
_diffrn_reflns_limit_k_max 19
_diffrn_reflns_limit_k_min -19
_diffrn_reflns_limit_l_max 14
_diffrn_reflns_limit_l_min -15
_diffrn_reflns_number 12436
_diffrn_reflns_theta_full 30.61
_diffrn_reflns_theta_max 30.61
_diffrn_reflns_theta_min 2.43
_diffrn_source 'fine-focus tube'
_exptl_absorpt_coefficient_mu 0.169
_exptl_absorpt_correction_T_max 0.98
_exptl_absorpt_correction_T_min 0.85
_exptl_absorpt_correction_type multi-scan
_exptl_absorpt_process_details 'Bruker SADABS V2014/4'
_exptl_crystal_colour 'clear yellow'
_exptl_crystal_density_diffrn 1.734
_exptl_crystal_density_method 'not measured'
_exptl_crystal_description plate
_exptl_crystal_F_000 288
_exptl_crystal_recrystallization_method 'Re-crystallisation from solvent: water'
_exptl_crystal_size_max 0.272
_exptl_crystal_size_mid 0.219
_exptl_crystal_size_min 0.098
_refine_diff_density_max 0.308
_refine_diff_density_min -0.271
_refine_ls_extinction_method none
_refine_ls_goodness_of_fit_ref 1.087
_refine_ls_hydrogen_treatment refxyz
_refine_ls_matrix_type full
_refine_ls_number_parameters 100
_refine_ls_number_reflns 1614
_refine_ls_number_restraints 0
_refine_ls_restrained_S_all 1.087
_refine_ls_R_factor_all 0.0285
_refine_ls_R_factor_gt 0.0255
_refine_ls_shift/su_max 0.001
_refine_ls_shift/su_mean 0.000
_refine_ls_structure_factor_coef Fsqd
_refine_ls_weighting_details 'w=1/[\s^2^(Fo^2^)+(0.0442P)^2^+0.1095P] where P=(Fo^2^+2Fc^2^)/3'
_refine_ls_weighting_scheme calc
_refine_ls_wR_factor_gt 0.0746
_refine_ls_wR_factor_ref 0.0769
_reflns_number_gt 1465
_reflns_number_total 1614
_reflns_threshold_expression 'I > 2\s(I)'
_cod_data_source_file c5dt00291e2.cif
_cod_data_source_block CH6N4O4
_cod_depositor_comments 'Adding full bibliography for 7034468--7034474.cif.'
_cod_database_code 7034471

loop_
_space_group_symop_operation_xyz
'x, y, z'
'-x+1/2, y+1/2, -z+1/2'
'-x, -y, -z'
'x-1/2, -y-1/2, z-1/2'

loop_
_atom_site_type_symbol
_atom_site_label
_atom_site_fract_x
_atom_site_fract_y
_atom_site_fract_z
_atom_site_U_iso_or_equiv
_atom_site_adp_type
_atom_site_calc_flag
_atom_site_refinement_flags_adp
_atom_site_occupancy
C C1 0.3641(2) 0.50613(5) 0.15481(7) 0.01206(15) Uani d . 1
H H1 0.213(3) 0.4675(9) 0.1007(11) 0.014 Uiso d U 1
N N1 0.39509(17) 0.60208(5) 0.12520(6) 0.01096(14) Uani d . 1
N N2 0.54237(17) 0.46290(5) 0.26182(6) 0.01089(14) Uani d . 1
N N3 -0.13535(18) 0.30543(5) 0.57358(6) 0.01195(14) Uani d . 1
H H2 -0.087(3) 0.2425(9) 0.5933(11) 0.014 Uiso d U 1
H H3 -0.041(3) 0.3378(9) 0.6405(11) 0.014 Uiso d U 1
N N4 0.09230(18) 0.33019(5) 0.47678(6) 0.01092(14) Uani d . 1
H H4 0.333(3) 0.3256(9) 0.5055(11) 0.013 Uiso d U 1
H H5 0.039(3) 0.2903(9) 0.4140(11) 0.013 Uiso d U 1
H H6 0.032(3) 0.3895(9) 0.4477(11) 0.013 Uiso d U 1
O O1 0.58787(16) 0.66234(4) 0.19448(5) 0.01541(14) Uani d . 1
O O2 0.21327(17) 0.62862(4) 0.02069(5) 0.01605(14) Uani d . 1
O O3 0.75790(16) 0.50676(4) 0.34655(5) 0.01505(14) Uani d . 1
O O4 0.47962(17) 0.37323(4) 0.27230(6) 0.01509(14) Uani d . 1

loop_
_atom_site_aniso_label
_atom_site_aniso_U_11
_atom_site_aniso_U_22
_atom_site_aniso_U_33
_atom_site_aniso_U_12
_atom_site_aniso_U_13
_atom_site_aniso_U_23
C1 0.0139(3) 0.0103(3) 0.0112(3) -0.0017(2) -0.0010(2) 0.0006(2)
N1 0.0119(3) 0.0111(3) 0.0096(3) 0.0001(2) 0.0006(2) 0.0001(2)
N2 0.0118(3) 0.0106(3) 0.0105(3) 0.0000(2) 0.0022(2) -0.0001(2)
N3 0.0119(3) 0.0135(3) 0.0106(3) -0.0013(2) 0.0023(2) 0.0004(2)
N4 0.0105(3) 0.0112(3) 0.0110(3) 0.0001(2) 0.0015(2) 0.0001(2)
O1 0.0195(3) 0.0112(3) 0.0136(3) -0.0035(2) -0.0040(2) -0.00124(19)
O2 0.0201(3) 0.0140(3) 0.0119(3) -0.0009(2) -0.0050(2) 0.00288(19)
O3 0.0180(3) 0.0130(3) 0.0124(3) -0.0009(2) -0.0040(2) -0.00141(19)
O4 0.0189(3) 0.0096(3) 0.0163(3) -0.00215(19) 0.0009(2) 0.00243(19)

loop_
_atom_type_symbol
_atom_type_description
_atom_type_scat_dispersion_real
_atom_type_scat_dispersion_imag
_atom_type_scat_source
C C 0.0033 0.0016 'International Tables Vol C Tables 4.2.6.8 and 6.1.1.4'
H H 0.0000 0.0000 'International Tables Vol C Tables 4.2.6.8 and 6.1.1.4'
N N 0.0061 0.0033 'International Tables Vol C Tables 4.2.6.8 and 6.1.1.4'
O O 0.0106 0.0060 'International Tables Vol C Tables 4.2.6.8 and 6.1.1.4'

loop_
_geom_angle_atom_site_label_1
_geom_angle_atom_site_label_2
_geom_angle_atom_site_label_3
_geom_angle
N2 C1 N1 124.70(7)
N2 C1 H1 116.5(8)
N1 C1 H1 118.8(8)
O1 N1 O2 120.24(6)
O1 N1 C1 124.15(6)
O2 N1 C1 115.61(6)
O3 N2 O4 120.45(6)
O3 N2 C1 124.09(6)
O4 N2 C1 115.46(6)
N4 N3 H2 106.2(7)
N4 N3 H3 105.2(8)
H2 N3 H3 105.2(11)
N3 N4 H4 112.0(7)
N3 N4 H5 108.1(8)
H4 N4 H5 108.8(11)
N3 N4 H6 109.0(7)
H4 N4 H6 111.5(11)
H5 N4 H6 107.4(10)

loop_
_geom_bond_atom_site_label_1
_geom_bond_atom_site_label_2
_geom_bond_distance
C1 N2 1.3647(9)
C1 N1 1.3680(10)
C1 H1 0.910(12)
N1 O1 1.2565(8)
N1 O2 1.2647(8)
N2 O3 1.2621(8)
N2 O4 1.2648(8)
N3 N4 1.4529(9)
N3 H2 0.904(12)
N3 H3 0.869(12)
N4 H4 0.890(12)
N4 H5 0.866(12)
N4 H6 0.890(12)

loop_
_geom_torsion_atom_site_label_1
_geom_torsion_atom_site_label_2
_geom_torsion_atom_site_label_3
_geom_torsion_atom_site_label_4
_geom_torsion
N2 C1 N1 O1 -1.20(12)
N2 C1 N1 O2 178.87(7)
N1 C1 N2 O3 0.05(12)
N1 C1 N2 O4 -179.77(7)
